data_7048119
loop_
_publ_author_name
'Wright, Iain A.'
'Wilson, Claire'
'Coles, Simon J.'
'Skabara, Peter J.'

_publ_section_title
;
 Broadband near-IR absorbing Au-dithiolene complexes bearing redox-active
 oligothiophene ligands.
;
_journal_issue 1
_journal_name_full 'Dalton transactions (Cambridge, England : 2003)'
_journal_page_first 107
_journal_page_last 116
_journal_paper_doi 10.1039/c8dt03915a
_journal_volume 48
_journal_year 2018
_chemical_formula_moiety 'C52 H68 Ni1 O2.76 S10, 2(C8 H20 N)'
_chemical_formula_sum 'C68 H108 N2 Ni O2.7 S10'
_chemical_formula_weight 1376.07
_space_group_crystal_system triclinic
_space_group_IT_number 2
_space_group_name_Hall '-P 1'
_space_group_name_H-M_alt 'P -1'
_symmetry_space_group_name_Hall '-P 1'
_symmetry_space_group_name_H-M 'P -1'
_atom_sites_solution_hydrogens geom
_atom_sites_solution_primary direct
_atom_sites_solution_secondary difmap
_audit_creation_date 2012-11-06
_audit_creation_method
;
  Olex2 1.2
  (compiled Oct 26 2012 17:09:49, GUI svn.r4371)
;
_audit_update_record
;
2018-08-13 deposited with the CCDC.
2018-11-15 downloaded from the CCDC.
;
_cell_angle_alpha 76.076(6)
_cell_angle_beta 76.307(4)
_cell_angle_gamma 89.934(7)
_cell_formula_units_Z 2
_cell_length_a 12.2157(13)
_cell_length_b 14.6041(13)
_cell_length_c 21.186(2)
_cell_measurement_reflns_used 104609
_cell_measurement_temperature 120
_cell_measurement_theta_max 27.48
_cell_measurement_theta_min 2.91
_cell_volume 3558.0(6)
_computing_cell_refinement 'DENZO (Otwinowski & Minor, 1997) & COLLECT (Hooft, R.W.W., 1998)'
_computing_data_collection 'COLLECT (Hooft, R.W.W., 1998)'
_computing_data_reduction 'DENZO (Otwinowski & Minor, 1997) & COLLECT (Hooft, R.W.W., 1998)'
_computing_molecular_graphics
;
O. V. Dolomanov, L. J. Bourhis, R. J. Gildea, J. A. K. Howard and H. Puschmann,
OLEX2: a complete structure solution, refinement and analysis program.
J. Appl. Cryst. (2009). 42, 339-341.
;
_computing_publication_material
;
O. V. Dolomanov, L. J. Bourhis, R. J. Gildea, J. A. K. Howard and H. Puschmann,
OLEX2: a complete structure solution, refinement and analysis program.
J. Appl. Cryst. (2009). 42, 339-341.
;
_computing_structure_refinement
;
SHELXL, G.M. Sheldrick, Acta Cryst.
(2008). A64, 112-122
;
_computing_structure_solution 'SHELXS-97 (Sheldrick, 1990)'
_diffrn_ambient_temperature 120(2)
_diffrn_detector_area_resol_mean '4096x4096pixels / 62x62mm'
_diffrn_measured_fraction_theta_full 0.943
_diffrn_measured_fraction_theta_max 0.943
_diffrn_measurement_device_type 'Bruker-Nonius APEX II CCD camera on \k-goniostat'
_diffrn_measurement_method '\f & \w scans'
_diffrn_radiation_monochromator '10cm confocal mirrors'
_diffrn_radiation_source 'Bruker-Nonius FR591 rotating anode'
_diffrn_radiation_type MoK\a
_diffrn_radiation_wavelength 0.71073
_diffrn_reflns_av_R_equivalents 0.1743
_diffrn_reflns_av_unetI/netI 0.2726
_diffrn_reflns_limit_h_max 14
_diffrn_reflns_limit_h_min -14
_diffrn_reflns_limit_k_max 17
_diffrn_reflns_limit_k_min -17
_diffrn_reflns_limit_l_max 25
_diffrn_reflns_limit_l_min -25
_diffrn_reflns_number 38810
_diffrn_reflns_theta_full 25.00
_diffrn_reflns_theta_max 25.00
_diffrn_reflns_theta_min 2.94
_exptl_absorpt_coefficient_mu 0.611
_exptl_absorpt_correction_T_max 1.0
_exptl_absorpt_correction_T_min 0.602
_exptl_absorpt_correction_type multi-scan
_exptl_absorpt_process_details 'SADABS 2007/2 (Sheldrick, G.M., 2007)'
_exptl_crystal_colour orange
_exptl_crystal_colour_primary orange
_exptl_crystal_density_diffrn 1.284
_exptl_crystal_density_method 'not measured'
_exptl_crystal_description plate
_exptl_crystal_F_000 1479
_exptl_crystal_size_max 0.09
_exptl_crystal_size_mid 0.01
_exptl_crystal_size_min 0.01
_refine_diff_density_max 0.939
_refine_diff_density_min -0.698
_refine_diff_density_rms 0.132
_refine_ls_extinction_method none
_refine_ls_goodness_of_fit_ref 1.082
_refine_ls_hydrogen_treatment constr
_refine_ls_matrix_type full
_refine_ls_number_parameters 737
_refine_ls_number_reflns 11833
_refine_ls_number_restraints 61
_refine_ls_restrained_S_all 1.081
_refine_ls_R_factor_all 0.3281
_refine_ls_R_factor_gt 0.1625
_refine_ls_shift/su_max 0.001
_refine_ls_shift/su_mean 0.000
_refine_ls_structure_factor_coef Fsqd
_refine_ls_weighting_details 'calc w=1/[\s^2^(Fo^2^)+(0.0000P)^2^+88.5304P] where P=(Fo^2^+2Fc^2^)/3'
_refine_ls_weighting_scheme calc
_refine_ls_wR_factor_gt 0.2712
_refine_ls_wR_factor_ref 0.3599
_reflns_number_gt 4924
_reflns_number_total 11833
_reflns_threshold_expression >2\s(I)
_cod_data_source_file c8dt03915a2.cif
_cod_data_source_block 2011src0164
_cod_depositor_comments 'Adding full bibliography for 7048119.cif.'
_cod_original_formula_sum 'C68 H108 N2 Ni O2.70 S10'
_cod_database_code 7048119
_olex2_refinement_description
;
1. Fixed Uiso
 At 1.2 times of:
  {H7NA,H7NB} of C7N, {H5NA,H5NB} of C5N, {H3NA,H3NB} of C3N, {H24A,H24B} of
  C24A, {H25A,H25B} of C25A, {H9NA,H9NB} of C9N, {H11A,H11B} of C11N, {H13A,
  H13B} of C13N, {H15G,H15H} of C15N, {H1NA,H1NB} of C1N, {H23A,H23B} of C23A,
  {H15E,H15F} of C15, H7 of C7, {H17E,H17F} of C17, H12 of C12, {H16E,H16F} of
  C16, {H18E,H18F} of C18, {H19E,H19F} of C19, {H22A,H22B} of C22A, {H21A,H21B}
  of C21A, {H19C,H19D} of C19C, {H19A,H19B} of C19A, {H18C,H18D} of C18C, {H18A,
  H18B} of C18A, {H17C,H17D} of C17C, {H17A,H17B} of C17A, {H16C,H16D} of C16C,
  {H16A,H16B} of C16A, {H15C,H15D} of C15C, {H15A,H15B} of C15A, H12A of C12A,
  H7A of C7A, {H25C,H25D,H25E,H25F} of C25, {H24C,H24D} of C24, {H23C,H23D} of
  C23, {H22C,H22D} of C22, {H21C,H21D} of C21
 At 1.5 times of:
  {H8NA,H8NB,H8NC} of C8N, {H6NA,H6NB,H6NC} of C6N, {H4NA,H4NB,H4NC} of C4N,
  {H2NA,H2NB,H2NC} of C2N, {H26A,H26B,H26C} of C26A, {H10A,H10B,H10C} of C10N,
  {H12B,H12C,H12D} of C12N, {H14G,H14H,H14I} of C14N, {H16G,H16H,H16I} of C16N,
  {H14D,H14E,H14F} of C14, {H9A,H9B,H9C} of C9, {H20D,H20E,H20F} of C20C, {H20A,
  H20B,H20C} of C20A, {H14A,H14B,H14C} of C14A, {H9AA,H9AB,H9AC} of C9A, {H26G,
  H26H,H26I} of C26B, {H26D,H26E,H26F} of C26, {H20G,H20H,H20I} of C20
2. Restrained distances
 C6-C15 = C16-C15 = C17-C16 = C18-C17 = C19-C18 = C20-C19
 1.51 with sigma of 0.02
 C6A-C15A = C16A-C15A = C17A-C16A = C18A-C17A = C19A-C18A = C20A-C19A
 1.51 with sigma of 0.02
 C11A-C21A = C21A-C22A = C22A-C23A = C23A-C24A = C24A-C25A = C25A-C26A
 1.51 with sigma of 0.02
 C6A-C15C = C16C-C15C = C17C-C16C = C18C-C17C = C18C-C19C = C19C-C20C
 1.51 with sigma of 0.02
 C21-C11 = C22-C21 = C23-C22 = C24-C23 = C25-C24 = C26-C25 = C25-C26B
 1.51 with sigma of 0.02
 C6-C16 ~ C15-C17 ~ C17-C19 ~ C16-C18 ~ C18-C20
 with sigma of 0.02
 C6A-C16C ~ C15C-C17C ~ C16C-C18C ~ C17C-C19C ~ C18C-C20C
 with sigma of 0.02
 C11-C22 ~ C22-C24 ~ C24-C26 ~ C21-C23 ~ C23-C25
 with sigma of 0.02
3. Others
 Sof(C15A)=Sof(H15A)=Sof(H15B)=1-Sof(H15A)=1-Sof(H15A)=1-Sof(H15A)=Sof(C16A)=
 Sof(H16A)=Sof(H16B)=1-Sof(H15A)=1-Sof(H15A)=1-Sof(H15A)=Sof(C17A)=Sof(H17A)=
 Sof(H17B)=1-Sof(H15A)=1-Sof(H15A)=1-Sof(H15A)=Sof(C18A)=Sof(H18A)=Sof(H18B)=1-
 Sof(H15A)=1-Sof(H15A)=1-Sof(H15A)=Sof(C19A)=Sof(H19A)=Sof(H19B)=1-Sof(H15A)=1-
 Sof(H15A)=1-Sof(H15A)=Sof(C20A)=Sof(H20A)=Sof(H20B)=Sof(H20C)=1-Sof(H15A)=1-
 Sof(H15A)=1-Sof(H15A)=1-Sof(H15A)
 Sof(O1)=Sof(O2)
 Sof(O3)=Sof(O4)
 Sof(O1A)=Sof(O2A)
 Sof(O3A)=Sof(O4A)
 Uiso(C15C)=Uiso(C16C)=Uiso(C17C)=Uiso(C18C)=Uiso(C19C)=Uiso(C20C)
 Sof(H25C)=Sof(H25D)=1-Sof(H25D)=1-Sof(H25D)=Sof(C26)=Sof(H26D)=Sof(H26E)=
 Sof(H26F)=1-Sof(H25D)=1-Sof(H25D)=1-Sof(H25D)=1-Sof(H25D)
4.a Secondary CH2 refined with riding coordinates:
 C15(H15E,H15F), C16(H16E,H16F), C17(H17E,H17F), C18(H18E,H18F), C19(H19E,
 H19F), C21(H21C,H21D), C22(H22C,H22D), C23(H23C,H23D), C24(H24C,H24D),
 C25(H25C,H25D), C25(H25E,H25F), C15A(H15A,H15B), C15C(H15C,H15D), C16A(H16A,
 H16B), C16C(H16C,H16D), C17A(H17A,H17B), C17C(H17C,H17D), C18A(H18A,H18B),
 C18C(H18C,H18D), C19A(H19A,H19B), C19C(H19C,H19D), C21A(H21A,H21B), C22A(H22A,
 H22B), C23A(H23A,H23B), C24A(H24A,H24B), C25A(H25A,H25B), C9N(H9NA,H9NB),
 C11N(H11A,H11B), C13N(H13A,H13B), C15N(H15G,H15H), C1N(H1NA,H1NB), C3N(H3NA,
 H3NB), C5N(H5NA,H5NB), C7N(H7NA,H7NB)
4.b Aromatic/amide H refined with riding coordinates:
 C7(H7), C12(H12), C7A(H7A), C12A(H12A)
4.c Idealised Me refined as rotating group:
 C9(H9A,H9B,H9C), C14(H14D,H14E,H14F), C20(H20G,H20H,H20I), C26(H26D,H26E,
 H26F), C26B(H26G,H26H,H26I), C9A(H9AA,H9AB,H9AC), C14A(H14A,H14B,H14C),
 C20A(H20A,H20B,H20C), C20C(H20D,H20E,H20F), C26A(H26A,H26B,H26C), C10N(H10A,
 H10B,H10C), C12N(H12B,H12C,H12D), C14N(H14G,H14H,H14I), C16N(H16G,H16H,H16I),
 C2N(H2NA,H2NB,H2NC), C4N(H4NA,H4NB,H4NC), C6N(H6NA,H6NB,H6NC), C8N(H8NA,H8NB,
 H8NC)
;

loop_
_space_group_symop_id
_space_group_symop_operation_xyz
1 'x, y, z'
2 '-x, -y, -z'

loop_
_atom_site_label
_atom_site_type_symbol
_atom_site_fract_x
_atom_site_fract_y
_atom_site_fract_z
_atom_site_U_iso_or_equiv
_atom_site_adp_type
_atom_site_occupancy
_atom_site_symmetry_multiplicity
_atom_site_calc_flag
_atom_site_refinement_flags
_atom_site_disorder_assembly
_atom_site_disorder_group
Ni1 Ni 0.5000 0.5000 0.0000 0.0414(8) Uani 1 2 d S . .
S1 S 0.3071(4) 0.4007(3) 0.2717(2) 0.0421(11) Uani 1 1 d . . .
S2 S 0.5660(4) 0.4430(3) 0.0882(2) 0.0445(11) Uani 1 1 d . . .
S3 S 0.3402(4) 0.5290(3) 0.0609(2) 0.0446(11) Uani 1 1 d . . .
S4 S 0.5221(4) 0.2230(3) 0.2830(2) 0.0464(12) Uani 1 1 d . . .
S5 S 0.1233(4) 0.6069(3) 0.1683(2) 0.0501(12) Uani 1 1 d . . .
O1 O 0.594(7) 0.350(5) 0.095(4) 0.09(3) Uiso 0.19(3) 1 d P . .
O2 O 0.651(5) 0.506(4) 0.093(3) 0.05(2) Uiso 0.19(3) 1 d P . .
O3 O 0.3420(18) 0.6284(14) 0.0594(11) 0.044(8) Uiso 0.50(2) 1 d P . .
O4 O 0.2382(16) 0.4897(13) 0.0509(10) 0.035(7) Uiso 0.50(2) 1 d P . .
C1 C 0.2605(14) 0.4589(10) 0.2019(9) 0.040(4) Uani 1 1 d . . .
C2 C 0.3418(14) 0.4742(11) 0.1449(9) 0.042(4) Uani 1 1 d . . .
C3 C 0.4479(14) 0.4348(10) 0.1551(8) 0.040(4) Uani 1 1 d . . .
C4 C 0.4415(13) 0.3914(10) 0.2215(8) 0.036(4) Uani 1 1 d . . .
C5 C 0.5287(13) 0.3454(11) 0.2529(8) 0.041(4) Uani 1 1 d . . .
C6 C 0.6206(13) 0.3855(9) 0.2638(8) 0.040(4) Uani 1 1 d D . .
C7 C 0.6851(14) 0.3157(11) 0.2951(9) 0.047(5) Uani 1 1 d . . .
H7 H 0.7531 0.3316 0.3054 0.056 Uiso 1 1 calc R . .
C8 C 0.6447(13) 0.2278(11) 0.3088(9) 0.041(4) Uani 1 1 d . . .
C9 C 0.6940(16) 0.1388(12) 0.3416(10) 0.064(6) Uani 1 1 d . . .
H9A H 0.6368 0.1025 0.3803 0.097 Uiso 1 1 calc R . .
H9B H 0.7594 0.1559 0.3566 0.097 Uiso 1 1 calc R . .
H9C H 0.7177 0.1004 0.3092 0.097 Uiso 1 1 calc R . .
C10 C 0.1441(14) 0.4947(10) 0.2146(8) 0.039(4) Uani 1 1 d . . .
C11 C 0.0486(14) 0.4535(10) 0.2600(8) 0.044(4) Uani 1 1 d D . .
C12 C -0.0426(13) 0.5181(11) 0.2562(8) 0.040(4) Uani 1 1 d . . .
H12 H -0.1164 0.5016 0.2842 0.049 Uiso 1 1 calc R . .
C13 C -0.0172(13) 0.5997(11) 0.2122(8) 0.038(4) Uani 1 1 d . . .
C14 C -0.0914(15) 0.6801(11) 0.1945(10) 0.062(6) Uani 1 1 d . . .
H14D H -0.0496 0.7404 0.1874 0.093 Uiso 1 1 calc R . .
H14E H -0.1590 0.6745 0.2312 0.093 Uiso 1 1 calc R . .
H14F H -0.1136 0.6775 0.1534 0.093 Uiso 1 1 calc R . .
C15 C 0.6475(13) 0.4911(10) 0.2464(7) 0.050(5) Uani 1 1 d D . .
H15E H 0.6023 0.5230 0.2153 0.060 Uiso 1 1 calc R . .
H15F H 0.7282 0.5047 0.2230 0.060 Uiso 1 1 calc R . .
C16 C 0.6229(12) 0.5313(10) 0.3081(7) 0.049(5) Uani 1 1 d D . .
H16E H 0.6666 0.4980 0.3396 0.058 Uiso 1 1 calc R . .
H16F H 0.6493 0.5989 0.2941 0.058 Uiso 1 1 calc R . .
C17 C 0.5008(11) 0.5230(12) 0.3440(8) 0.055(5) Uani 1 1 d D . .
H17E H 0.4770 0.4550 0.3620 0.066 Uiso 1 1 calc R . .
H17F H 0.4566 0.5496 0.3110 0.066 Uiso 1 1 calc R . .
C18 C 0.4704(13) 0.5710(14) 0.4009(9) 0.073(6) Uani 1 1 d D . .
H18E H 0.4989 0.6381 0.3846 0.088 Uiso 1 1 calc R . .
H18F H 0.5072 0.5403 0.4369 0.088 Uiso 1 1 calc R . .
C19 C 0.3416(14) 0.5658(16) 0.4297(10) 0.086(7) Uani 1 1 d D . .
H19E H 0.3048 0.5949 0.3934 0.103 Uiso 1 1 calc R . .
H19F H 0.3135 0.4988 0.4471 0.103 Uiso 1 1 calc R . .
C20 C 0.3101(18) 0.6164(14) 0.4857(11) 0.110(10) Uani 1 1 d D . .
H20G H 0.3266 0.6846 0.4671 0.166 Uiso 1 1 calc R . .
H20H H 0.3539 0.5933 0.5189 0.166 Uiso 1 1 calc R . .
H20I H 0.2294 0.6040 0.5072 0.166 Uiso 1 1 calc R . .
C21 C 0.0278(16) 0.3583(10) 0.3102(7) 0.058(5) Uani 1 1 d D . .
H21C H 0.0936 0.3201 0.2999 0.069 Uiso 1 1 calc R . .
H21D H -0.0389 0.3249 0.3051 0.069 Uiso 1 1 calc R . .
C22 C 0.0080(16) 0.3647(10) 0.3823(7) 0.069(6) Uani 1 1 d D . .
H22C H 0.0714 0.4037 0.3858 0.082 Uiso 1 1 calc R . .
H22D H -0.0615 0.3986 0.3930 0.082 Uiso 1 1 calc R . .
C23 C -0.0034(18) 0.2735(11) 0.4344(9) 0.101(8) Uani 1 1 d D . .
H23C H 0.0702 0.2441 0.4279 0.122 Uiso 1 1 calc R . .
H23D H -0.0194 0.2877 0.4789 0.122 Uiso 1 1 calc R . .
C24 C -0.0916(19) 0.2031(12) 0.4353(10) 0.096(8) Uani 1 1 d D A .
H24C H -0.0711 0.1823 0.3930 0.115 Uiso 1 1 calc R . .
H24D H -0.1641 0.2340 0.4368 0.115 Uiso 1 1 calc R . .
C25 C -0.1085(19) 0.1151(15) 0.4953(13) 0.138(13) Uani 1 1 d D . .
H25C H -0.1429 0.1331 0.5374 0.166 Uiso 0.67(4) 1 calc PR A 1
H25D H -0.0344 0.0895 0.4987 0.166 Uiso 0.67(4) 1 calc PR A 1
H25E H -0.0973 0.0566 0.4792 0.166 Uiso 0.33(4) 1 calc PR A 2
H25F H -0.0541 0.1188 0.5227 0.166 Uiso 0.33(4) 1 calc PR A 2
C26 C -0.186(3) 0.0383(18) 0.4852(17) 0.101(16) Uiso 0.67(4) 1 d PD A 1
H26D H -0.2651 0.0470 0.5058 0.151 Uiso 0.67(4) 1 calc PR A 1
H26E H -0.1658 -0.0245 0.5064 0.151 Uiso 0.67(4) 1 calc PR A 1
H26F H -0.1771 0.0441 0.4372 0.151 Uiso 0.67(4) 1 calc PR A 1
C26B C -0.228(4) 0.115(6) 0.536(4) 0.14(4) Uiso 0.33(4) 1 d PD A 2
H26G H -0.2314 0.1598 0.5642 0.213 Uiso 0.33(4) 1 calc PR A 2
H26H H -0.2528 0.0517 0.5643 0.213 Uiso 0.33(4) 1 calc PR A 2
H26I H -0.2780 0.1345 0.5056 0.213 Uiso 0.33(4) 1 calc PR A 2
Ni1A Ni 0.0000 0.0000 1.0000 0.0432(8) Uani 1 2 d S . .
S1A S 0.1840(3) 0.0981(3) 0.7270(2) 0.0387(11) Uani 1 1 d . . .
S2A S 0.1594(3) 0.0711(3) 0.9374(2) 0.0420(11) Uani 1 1 d . . .
S3A S -0.0681(4) 0.0034(3) 0.9132(2) 0.0477(12) Uani 1 1 d . . .
S4A S 0.3718(4) 0.2266(3) 0.8311(2) 0.0487(12) Uani 1 1 d . B .
S5A S -0.0281(4) -0.0693(3) 0.7137(2) 0.0480(12) Uani 1 1 d . . .
O1A O -0.094(3) -0.092(2) 0.9046(19) 0.027(13) Uiso 0.24(2) 1 d P . .
O2A O -0.156(4) 0.064(3) 0.901(2) 0.039(15) Uiso 0.24(2) 1 d P . .
O3A O 0.258(2) 0.0247(16) 0.9486(12) 0.039(9) Uiso 0.42(2) 1 d P . .
O4A O 0.158(2) 0.1697(18) 0.9402(14) 0.052(10) Uiso 0.42(2) 1 d P . .
C1A C 0.0515(13) 0.0529(11) 0.7773(9) 0.039(4) Uani 1 1 d . . .
C2A C 0.0477(13) 0.0467(11) 0.8428(9) 0.041(4) Uani 1 1 d . . .
C3A C 0.1529(14) 0.0760(10) 0.8545(8) 0.041(4) Uani 1 1 d . . .
C4A C 0.2332(13) 0.1077(10) 0.7958(8) 0.034(4) Uani 1 1 d . . .
C5A C 0.3486(13) 0.1502(10) 0.7849(7) 0.034(4) Uani 1 1 d . B .
C6A C 0.4460(14) 0.1451(11) 0.7363(8) 0.043(4) Uani 1 1 d D . .
C7A C 0.5374(14) 0.2026(12) 0.7400(9) 0.049(5) Uani 1 1 d . B .
H7A H 0.6109 0.2064 0.7114 0.059 Uiso 1 1 calc R . .
C8A C 0.5095(13) 0.2518(12) 0.7883(9) 0.044(4) Uani 1 1 d . . .
C9A C 0.5821(13) 0.3187(12) 0.8077(9) 0.054(5) Uani 1 1 d . B .
H9AA H 0.5350 0.3655 0.8255 0.080 Uiso 1 1 calc R . .
H9AB H 0.6404 0.3511 0.7681 0.080 Uiso 1 1 calc R . .
H9AC H 0.6179 0.2830 0.8420 0.080 Uiso 1 1 calc R . .
C10A C -0.0372(15) 0.0294(11) 0.7483(8) 0.043(4) Uani 1 1 d . . .
C11A C -0.1315(15) 0.0744(11) 0.7395(9) 0.049(5) Uani 1 1 d D . .
C12A C -0.1990(14) 0.0301(12) 0.7092(8) 0.047(5) Uani 1 1 d . . .
H12A H -0.2695 0.0522 0.7024 0.056 Uiso 1 1 calc R . .
C13A C -0.1537(15) -0.0487(13) 0.6899(9) 0.054(5) Uani 1 1 d . . .
C14A C -0.2022(15) -0.1128(12) 0.6574(9) 0.058(5) Uani 1 1 d . . .
H14A H -0.1520 -0.1108 0.6134 0.087 Uiso 1 1 calc R . .
H14B H -0.2765 -0.0924 0.6517 0.087 Uiso 1 1 calc R . .
H14C H -0.2101 -0.1775 0.6856 0.087 Uiso 1 1 calc R . .
C15A C 0.460(3) 0.0914(16) 0.6831(10) 0.055(8) Uiso 0.69(2) 1 d PD B 1
H15A H 0.3972 0.0427 0.6955 0.067 Uiso 0.69(2) 1 calc PR B 1
H15B H 0.5314 0.0588 0.6804 0.067 Uiso 0.69(2) 1 calc PR B 1
C15C C 0.475(6) 0.065(2) 0.7008(15) 0.061(10) Uiso 0.31(2) 1 d PD B 2
H15C H 0.4069 0.0218 0.7131 0.073 Uiso 0.31(2) 1 calc PR B 2
H15D H 0.5341 0.0295 0.7188 0.073 Uiso 0.31(2) 1 calc PR B 2
C16A C 0.462(3) 0.1568(19) 0.6140(12) 0.075(10) Uiso 0.69(2) 1 d PD B 1
H16A H 0.3953 0.1961 0.6180 0.090 Uiso 0.69(2) 1 calc PR B 1
H16B H 0.5305 0.1997 0.5986 0.090 Uiso 0.69(2) 1 calc PR B 1
C16C C 0.515(4) 0.093(4) 0.6236(14) 0.061(10) Uiso 0.31(2) 1 d PD B 2
H16C H 0.5924 0.1232 0.6118 0.073 Uiso 0.31(2) 1 calc PR B 2
H16D H 0.5222 0.0336 0.6084 0.073 Uiso 0.31(2) 1 calc PR B 2
C17A C 0.459(3) 0.101(2) 0.5629(14) 0.102(13) Uiso 0.69(2) 1 d PD B 1
H17A H 0.3813 0.0794 0.5650 0.123 Uiso 0.69(2) 1 calc PR B 1
H17B H 0.5067 0.0461 0.5681 0.123 Uiso 0.69(2) 1 calc PR B 1
C17C C 0.447(5) 0.157(3) 0.583(2) 0.061(10) Uiso 0.31(2) 1 d PD B 2
H17C H 0.4736 0.2227 0.5787 0.073 Uiso 0.31(2) 1 calc PR B 2
H17D H 0.3679 0.1490 0.6105 0.073 Uiso 0.31(2) 1 calc PR B 2
C18A C 0.508(3) 0.176(2) 0.4993(17) 0.117(15) Uiso 0.69(2) 1 d PD B 1
H18A H 0.5735 0.2081 0.5069 0.140 Uiso 0.69(2) 1 calc PR B 1
H18B H 0.5388 0.1425 0.4640 0.140 Uiso 0.69(2) 1 calc PR B 1
C18C C 0.441(4) 0.150(4) 0.5131(19) 0.061(10) Uiso 0.31(2) 1 d PD B 2
H18C H 0.4538 0.0843 0.5107 0.073 Uiso 0.31(2) 1 calc PR B 2
H18D H 0.5058 0.1901 0.4808 0.073 Uiso 0.31(2) 1 calc PR B 2
C19A C 0.438(2) 0.2517(19) 0.4707(16) 0.075(10) Uiso 0.69(2) 1 d PD B 1
H19A H 0.4767 0.2797 0.4233 0.090 Uiso 0.69(2) 1 calc PR B 1
H19B H 0.4352 0.3022 0.4949 0.090 Uiso 0.69(2) 1 calc PR B 1
C19C C 0.335(4) 0.178(4) 0.489(3) 0.061(10) Uiso 0.31(2) 1 d PD B 2
H19C H 0.3104 0.1246 0.4735 0.073 Uiso 0.31(2) 1 calc PR B 2
H19D H 0.2761 0.1845 0.5280 0.073 Uiso 0.31(2) 1 calc PR B 2
C20A C 0.318(2) 0.223(2) 0.4730(18) 0.081(10) Uiso 0.69(2) 1 d PD B 1
H20A H 0.3181 0.1865 0.4399 0.121 Uiso 0.69(2) 1 calc PR B 1
H20B H 0.2760 0.2800 0.4628 0.121 Uiso 0.69(2) 1 calc PR B 1
H20C H 0.2817 0.1847 0.5179 0.121 Uiso 0.69(2) 1 calc PR B 1
C20C C 0.337(5) 0.266(4) 0.434(3) 0.061(10) Uiso 0.31(2) 1 d PD B 2
H20D H 0.4091 0.2742 0.4003 0.091 Uiso 0.31(2) 1 calc PR B 2
H20E H 0.3265 0.3212 0.4528 0.091 Uiso 0.31(2) 1 calc PR B 2
H20F H 0.2752 0.2598 0.4121 0.091 Uiso 0.31(2) 1 calc PR B 2
C21A C -0.1613(14) 0.1665(10) 0.7589(8) 0.057(5) Uani 1 1 d D . .
H21A H -0.2414 0.1608 0.7841 0.069 Uiso 1 1 calc R . .
H21B H -0.1147 0.1770 0.7892 0.069 Uiso 1 1 calc R . .
C22A C -0.1436(13) 0.2511(11) 0.6997(8) 0.051(5) Uani 1 1 d D . .
H22A H -0.1644 0.3078 0.7167 0.061 Uiso 1 1 calc R . .
H22B H -0.1964 0.2429 0.6722 0.061 Uiso 1 1 calc R . .
C23A C -0.0260(14) 0.2701(11) 0.6545(8) 0.059(5) Uani 1 1 d D . .
H23A H -0.0102 0.2186 0.6312 0.071 Uiso 1 1 calc R . .
H23B H 0.0283 0.2673 0.6829 0.071 Uiso 1 1 calc R . .
C24A C -0.0044(15) 0.3635(11) 0.6023(9) 0.067(6) Uani 1 1 d D . .
H24A H -0.0617 0.3676 0.5758 0.081 Uiso 1 1 calc R . .
H24B H -0.0166 0.4149 0.6260 0.081 Uiso 1 1 calc R . .
C25A C 0.1106(13) 0.3820(14) 0.5543(9) 0.064(6) Uani 1 1 d D . .
H25A H 0.1140 0.4445 0.5225 0.076 Uiso 1 1 calc R . .
H25B H 0.1223 0.3335 0.5282 0.076 Uiso 1 1 calc R . .
C26A C 0.2047(16) 0.3802(14) 0.5906(10) 0.075(6) Uani 1 1 d D . .
H26A H 0.2742 0.4103 0.5585 0.112 Uiso 1 1 calc R . .
H26B H 0.2173 0.3146 0.6110 0.112 Uiso 1 1 calc R . .
H26C H 0.1831 0.4146 0.6257 0.112 Uiso 1 1 calc R . .
N2N N 0.8998(14) 0.2844(13) 0.0715(11) 0.094(7) Uani 1 1 d . . .
C9N C 0.8798(19) 0.1893(16) 0.1187(12) 0.090(7) Uiso 1 1 d . . .
H9NA H 0.9239 0.1877 0.1526 0.108 Uiso 1 1 calc R . .
H9NB H 0.9103 0.1424 0.0933 0.108 Uiso 1 1 calc R . .
C10N C 0.7605(18) 0.1583(15) 0.1548(11) 0.083(7) Uiso 1 1 d . . .
H10A H 0.7168 0.1536 0.1223 0.124 Uiso 1 1 calc R . .
H10B H 0.7281 0.2046 0.1796 0.124 Uiso 1 1 calc R . .
H10C H 0.7581 0.0965 0.1862 0.124 Uiso 1 1 calc R . .
C11N C 0.8314(18) 0.2886(14) 0.0223(10) 0.072(6) Uiso 1 1 d . . .
H11A H 0.8455 0.3519 -0.0092 0.086 Uiso 1 1 calc R . .
H11B H 0.7508 0.2824 0.0466 0.086 Uiso 1 1 calc R . .
C12N C 0.851(2) 0.2158(16) -0.0181(12) 0.095(8) Uiso 1 1 d . . .
H12B H 0.8083 0.2299 -0.0526 0.142 Uiso 1 1 calc R . .
H12C H 0.8263 0.1530 0.0115 0.142 Uiso 1 1 calc R . .
H12D H 0.9318 0.2171 -0.0395 0.142 Uiso 1 1 calc R . .
C13N C 1.021(3) 0.294(2) 0.0359(15) 0.130(10) Uiso 1 1 d . . .
H13A H 1.0395 0.2379 0.0177 0.156 Uiso 1 1 calc R . .
H13B H 1.0667 0.2936 0.0690 0.156 Uiso 1 1 calc R . .
C14N C 1.059(3) 0.384(2) -0.0228(17) 0.162(13) Uiso 1 1 d . . .
H14G H 1.1286 0.3733 -0.0536 0.244 Uiso 1 1 calc R . .
H14H H 1.0727 0.4378 -0.0046 0.244 Uiso 1 1 calc R . .
H14I H 0.9996 0.3987 -0.0470 0.244 Uiso 1 1 calc R . .
C15N C 0.867(2) 0.3648(19) 0.1031(13) 0.108(9) Uiso 1 1 d . . .
H15G H 0.7904 0.3526 0.1336 0.129 Uiso 1 1 calc R . .
H15H H 0.8696 0.4249 0.0688 0.129 Uiso 1 1 calc R . .
C16N C 0.963(3) 0.366(3) 0.1440(19) 0.190(16) Uiso 1 1 d . . .
H16G H 1.0360 0.3559 0.1164 0.286 Uiso 1 1 calc R . .
H16H H 0.9440 0.3159 0.1855 0.286 Uiso 1 1 calc R . .
H16I H 0.9662 0.4275 0.1548 0.286 Uiso 1 1 calc R . .
N5N N 0.4042(13) 0.1695(10) 0.0679(8) 0.061(4) Uani 1 1 d . . .
C1N C 0.3305(14) 0.1943(13) 0.0192(10) 0.061(6) Uani 1 1 d . . .
H1NA H 0.3496 0.1547 -0.0133 0.073 Uiso 1 1 calc R . .
H1NB H 0.2510 0.1772 0.0443 0.073 Uiso 1 1 calc R . .
C2N C 0.339(2) 0.2957(13) -0.0191(10) 0.083(7) Uani 1 1 d . . .
H2NA H 0.2879 0.3044 -0.0490 0.124 Uiso 1 1 calc R . .
H2NB H 0.4169 0.3131 -0.0456 0.124 Uiso 1 1 calc R . .
H2NC H 0.3184 0.3359 0.0124 0.124 Uiso 1 1 calc R . .
C3N C 0.5276(18) 0.1924(17) 0.0278(13) 0.088(7) Uani 1 1 d . . .
H3NA H 0.5378 0.2602 0.0040 0.105 Uiso 1 1 calc R . .
H3NB H 0.5776 0.1808 0.0592 0.105 Uiso 1 1 calc R . .
C4N C 0.560(2) 0.1351(18) -0.0209(15) 0.118(10) Uani 1 1 d . . .
H4NA H 0.6392 0.1520 -0.0457 0.177 Uiso 1 1 calc R . .
H4NB H 0.5117 0.1469 -0.0524 0.177 Uiso 1 1 calc R . .
H4NC H 0.5525 0.0680 0.0026 0.177 Uiso 1 1 calc R . .
C5N C 0.3838(18) 0.2288(15) 0.1170(12) 0.076(6) Uani 1 1 d . . .
H5NA H 0.4320 0.2082 0.1488 0.092 Uiso 1 1 calc R . .
H5NB H 0.4081 0.2951 0.0925 0.092 Uiso 1 1 calc R . .
C6N C 0.267(3) 0.2259(18) 0.1553(12) 0.131(12) Uani 1 1 d . . .
H6NA H 0.2174 0.2393 0.1245 0.197 Uiso 1 1 calc R . .
H6NB H 0.2598 0.2735 0.1815 0.197 Uiso 1 1 calc R . .
H6NC H 0.2462 0.1631 0.1856 0.197 Uiso 1 1 calc R . .
C7N C 0.3752(18) 0.0654(15) 0.1021(12) 0.084(7) Uani 1 1 d . . .
H7NA H 0.3763 0.0298 0.0677 0.101 Uiso 1 1 calc R . .
H7NB H 0.2979 0.0578 0.1315 0.101 Uiso 1 1 calc R . .
C8N C 0.459(2) 0.0242(15) 0.1444(12) 0.102(9) Uani 1 1 d . . .
H8NA H 0.5366 0.0417 0.1175 0.153 Uiso 1 1 calc R . .
H8NB H 0.4475 -0.0448 0.1583 0.153 Uiso 1 1 calc R . .
H8NC H 0.4466 0.0496 0.1842 0.153 Uiso 1 1 calc R . .

loop_
_atom_site_aniso_label
_atom_site_aniso_U_11
_atom_site_aniso_U_22
_atom_site_aniso_U_33
_atom_site_aniso_U_23
_atom_site_aniso_U_13
_atom_site_aniso_U_12
Ni1 0.0340(19) 0.0487(19) 0.044(2) -0.0140(16) -0.0118(16) 0.0081(14)
S1 0.042(3) 0.044(3) 0.040(3) -0.008(2) -0.012(2) -0.001(2)
S2 0.036(3) 0.054(3) 0.045(3) -0.011(2) -0.013(2) 0.006(2)
S3 0.038(3) 0.048(3) 0.051(3) -0.016(2) -0.015(2) 0.006(2)
S4 0.043(3) 0.045(3) 0.056(3) -0.017(2) -0.017(2) 0.005(2)
S5 0.043(3) 0.043(3) 0.062(3) -0.006(2) -0.017(2) 0.001(2)
C1 0.040(11) 0.023(8) 0.049(12) -0.001(8) -0.005(9) 0.007(7)
C2 0.033(11) 0.036(9) 0.062(13) -0.024(9) -0.010(10) -0.002(8)
C3 0.057(12) 0.026(9) 0.041(11) -0.017(8) -0.012(9) 0.001(8)
C4 0.039(10) 0.030(9) 0.043(11) -0.012(8) -0.017(9) -0.010(7)
C5 0.041(11) 0.042(10) 0.046(11) -0.009(8) -0.025(9) 0.009(8)
C6 0.033(10) 0.049(11) 0.038(11) -0.007(8) -0.013(8) 0.000(8)
C7 0.042(11) 0.046(11) 0.059(13) -0.011(9) -0.028(10) -0.002(8)
C8 0.033(10) 0.044(10) 0.059(12) -0.023(9) -0.026(9) 0.011(8)
C9 0.076(15) 0.054(12) 0.077(15) -0.008(10) -0.054(12) 0.005(10)
C10 0.049(12) 0.026(8) 0.044(11) -0.006(8) -0.017(9) -0.008(8)
C11 0.037(11) 0.035(10) 0.061(13) -0.010(9) -0.012(10) 0.004(8)
C12 0.030(10) 0.043(10) 0.043(11) -0.003(8) -0.005(8) -0.012(8)
C13 0.033(10) 0.043(10) 0.033(10) 0.004(8) -0.010(8) 0.003(8)
C14 0.047(12) 0.044(11) 0.091(16) -0.011(10) -0.015(11) 0.000(9)
C15 0.034(11) 0.065(12) 0.051(12) -0.005(10) -0.018(9) 0.000(9)
C16 0.052(13) 0.041(10) 0.051(12) -0.001(9) -0.018(10) -0.002(8)
C17 0.052(13) 0.051(11) 0.067(14) -0.019(10) -0.019(11) -0.006(9)
C18 0.072(16) 0.065(13) 0.078(16) -0.031(12) 0.001(13) -0.008(11)
C19 0.086(19) 0.092(17) 0.062(16) -0.017(13) 0.015(13) 0.009(14)
C20 0.084(19) 0.061(15) 0.14(2) 0.005(15) 0.039(17) -0.011(13)
C21 0.055(13) 0.041(11) 0.068(15) -0.002(10) -0.011(11) 0.005(9)
C22 0.068(15) 0.049(12) 0.085(17) -0.005(11) -0.025(13) 0.023(10)
C23 0.11(2) 0.071(16) 0.12(2) -0.020(16) -0.028(18) 0.021(15)
C24 0.10(2) 0.11(2) 0.080(19) -0.042(16) -0.010(15) 0.000(16)
C25 0.040(15) 0.084(18) 0.24(4) 0.04(2) -0.021(19) -0.038(13)
Ni1A 0.0340(19) 0.0513(19) 0.044(2) -0.0084(16) -0.0114(16) -0.0037(14)
S1A 0.033(3) 0.044(2) 0.037(3) -0.007(2) -0.009(2) -0.0031(19)
S2A 0.031(2) 0.051(3) 0.045(3) -0.010(2) -0.011(2) -0.005(2)
S3A 0.034(3) 0.063(3) 0.046(3) -0.007(2) -0.014(2) -0.002(2)
S4A 0.036(3) 0.049(3) 0.064(3) -0.023(2) -0.009(2) -0.003(2)
S5A 0.044(3) 0.048(3) 0.056(3) -0.019(2) -0.015(2) 0.002(2)
C1A 0.035(10) 0.042(10) 0.046(12) -0.027(9) -0.005(9) 0.016(8)
C2A 0.029(10) 0.035(9) 0.051(12) -0.005(8) -0.004(9) -0.002(7)
C3A 0.049(12) 0.030(9) 0.045(12) -0.005(8) -0.019(10) 0.021(8)
C4A 0.028(9) 0.032(9) 0.036(10) 0.004(7) -0.006(8) -0.008(7)
C5A 0.037(10) 0.038(9) 0.020(9) -0.004(7) 0.001(8) -0.011(7)
C6A 0.039(11) 0.053(11) 0.043(11) -0.012(9) -0.022(9) 0.001(8)
C7A 0.027(10) 0.071(12) 0.050(12) -0.013(10) -0.014(9) -0.004(9)
C8A 0.033(10) 0.053(11) 0.045(11) -0.005(9) -0.016(9) -0.004(8)
C9A 0.030(10) 0.053(11) 0.082(15) -0.026(10) -0.011(10) -0.018(8)
C10A 0.051(12) 0.045(10) 0.029(10) -0.009(8) -0.005(9) -0.003(9)
C11A 0.053(13) 0.041(10) 0.052(12) -0.004(9) -0.020(10) 0.001(9)
C12A 0.040(11) 0.054(11) 0.056(12) -0.012(9) -0.030(9) -0.007(9)
C13A 0.048(12) 0.059(12) 0.062(13) -0.025(10) -0.014(10) -0.020(9)
C14A 0.052(12) 0.055(12) 0.072(14) -0.015(10) -0.023(11) -0.007(9)
C21A 0.038(11) 0.067(13) 0.070(14) -0.024(11) -0.013(10) -0.012(9)
C22A 0.043(12) 0.052(11) 0.059(13) -0.012(10) -0.018(10) 0.010(9)
C23A 0.065(14) 0.063(13) 0.062(14) -0.039(11) -0.016(11) 0.008(10)
C24A 0.066(15) 0.037(11) 0.105(18) -0.027(11) -0.021(13) -0.009(9)
C25A 0.041(12) 0.072(14) 0.073(15) -0.019(11) -0.005(11) -0.006(10)
C26A 0.067(15) 0.070(14) 0.080(16) -0.005(12) -0.020(13) -0.013(11)
N2N 0.046(12) 0.088(14) 0.126(17) 0.034(12) -0.038(12) -0.013(9)
N5N 0.064(12) 0.044(9) 0.078(12) -0.026(9) -0.013(10) 0.003(8)
C1N 0.028(11) 0.084(15) 0.079(15) -0.025(12) -0.024(10) -0.004(9)
C2N 0.11(2) 0.059(14) 0.063(16) -0.009(12) -0.002(14) 0.011(13)
C3N 0.052(15) 0.103(19) 0.11(2) -0.042(17) -0.015(14) -0.018(13)
C4N 0.075(19) 0.089(19) 0.16(3) -0.004(19) -0.005(19) -0.011(14)
C5N 0.063(16) 0.072(15) 0.089(18) -0.017(13) -0.011(14) 0.004(11)
C6N 0.18(3) 0.13(2) 0.08(2) -0.067(18) 0.03(2) -0.06(2)
C7N 0.065(15) 0.076(16) 0.11(2) -0.014(14) -0.033(15) 0.013(12)
C8N 0.13(2) 0.076(16) 0.09(2) -0.004(14) -0.012(17) 0.033(15)

loop_
_atom_type_symbol
_atom_type_description
_atom_type_scat_dispersion_real
_atom_type_scat_dispersion_imag
_atom_type_scat_source
C C 0.0033 0.0016 'International Tables Vol C Tables 4.2.6.8 and 6.1.1.4'
H H 0.0000 0.0000 'International Tables Vol C Tables 4.2.6.8 and 6.1.1.4'
N N 0.0061 0.0033 'International Tables Vol C Tables 4.2.6.8 and 6.1.1.4'
Ni Ni 0.3393 1.1124 'International Tables Vol C Tables 4.2.6.8 and 6.1.1.4'
O O 0.0106 0.0060 'International Tables Vol C Tables 4.2.6.8 and 6.1.1.4'
S S 0.1246 0.1234 'International Tables Vol C Tables 4.2.6.8 and 6.1.1.4'

loop_
_geom_angle_atom_site_label_1
_geom_angle_atom_site_label_2
_geom_angle_atom_site_label_3
_geom_angle
_geom_angle_site_symmetry_1
_geom_angle_site_symmetry_3
S2 Ni1 S2 180.0 2_665 .
S3 Ni1 S2 92.42(17) . .
S3 Ni1 S2 87.57(17) 2_665 .
S3 Ni1 S2 92.43(17) 2_665 2_665
S3 Ni1 S2 87.57(17) . 2_665
S3 Ni1 S3 180.0 2_665 .
C1 S1 C4 91.4(8) . .
O1 S2 Ni1 114(3) . .
O1 S2 O2 115(4) . .
O1 S2 C3 102(3) . .
O2 S2 Ni1 111(2) . .
O2 S2 C3 110(3) . .
C3 S2 Ni1 103.3(6) . .
O3 S3 Ni1 108.5(9) . .
O3 S3 O4 115.9(11) . .
O3 S3 C2 103.1(10) . .
O4 S3 Ni1 117.1(8) . .
O4 S3 C2 105.2(9) . .
C2 S3 Ni1 105.6(6) . .
C8 S4 C5 91.7(7) . .
C13 S5 C10 91.5(8) . .
C2 C1 S1 112.8(13) . .
C2 C1 C10 129.8(15) . .
C10 C1 S1 117.0(12) . .
C1 C2 S3 131.3(13) . .
C1 C2 C3 112.7(16) . .
C3 C2 S3 115.9(13) . .
C2 C3 S2 121.6(13) . .
C4 C3 S2 126.1(13) . .
C4 C3 C2 112.4(15) . .
C3 C4 S1 110.7(12) . .
C3 C4 C5 129.7(16) . .
C5 C4 S1 119.6(12) . .
C4 C5 S4 120.6(11) . .
C6 C5 S4 110.7(11) . .
C6 C5 C4 128.7(14) . .
C5 C6 C7 111.1(13) . .
C5 C6 C15 123.8(14) . .
C7 C6 C15 125.1(13) . .
C6 C7 H7 122.1 . .
C8 C7 C6 115.7(14) . .
C8 C7 H7 122.1 . .
C7 C8 S4 110.7(12) . .
C7 C8 C9 128.0(14) . .
C9 C8 S4 121.3(12) . .
C8 C9 H9A 109.5 . .
C8 C9 H9B 109.5 . .
C8 C9 H9C 109.5 . .
H9A C9 H9B 109.5 . .
H9A C9 H9C 109.5 . .
H9B C9 H9C 109.5 . .
C1 C10 S5 118.4(11) . .
C11 C10 S5 112.3(12) . .
C11 C10 C1 129.3(14) . .
C10 C11 C12 109.2(13) . .
C10 C11 C21 130.4(15) . .
C12 C11 C21 120.4(14) . .
C11 C12 H12 121.7 . .
C13 C12 C11 116.6(15) . .
C13 C12 H12 121.7 . .
C12 C13 S5 110.2(12) . .
C12 C13 C14 129.9(16) . .
C14 C13 S5 119.8(12) . .
C13 C14 H14D 109.5 . .
C13 C14 H14E 109.5 . .
C13 C14 H14F 109.5 . .
H14D C14 H14E 109.5 . .
H14D C14 H14F 109.5 . .
H14E C14 H14F 109.5 . .
C6 C15 H15E 109.1 . .
C6 C15 H15F 109.1 . .
C6 C15 C16 112.6(11) . .
H15E C15 H15F 107.8 . .
C16 C15 H15E 109.1 . .
C16 C15 H15F 109.1 . .
C15 C16 H16E 108.8 . .
C15 C16 H16F 108.8 . .
H16E C16 H16F 107.7 . .
C17 C16 C15 113.9(10) . .
C17 C16 H16E 108.8 . .
C17 C16 H16F 108.8 . .
C16 C17 H17E 108.3 . .
C16 C17 H17F 108.3 . .
C16 C17 C18 115.9(11) . .
H17E C17 H17F 107.4 . .
C18 C17 H17E 108.3 . .
C18 C17 H17F 108.3 . .
C17 C18 H18E 109.4 . .
C17 C18 H18F 109.4 . .
C17 C18 C19 111.2(13) . .
H18E C18 H18F 108.0 . .
C19 C18 H18E 109.4 . .
C19 C18 H18F 109.4 . .
C18 C19 H19E 109.3 . .
C18 C19 H19F 109.3 . .
H19E C19 H19F 108.0 . .
C20 C19 C18 111.6(14) . .
C20 C19 H19E 109.3 . .
C20 C19 H19F 109.3 . .
C19 C20 H20G 109.5 . .
C19 C20 H20H 109.5 . .
C19 C20 H20I 109.5 . .
H20G C20 H20H 109.5 . .
H20G C20 H20I 109.5 . .
H20H C20 H20I 109.5 . .
C11 C21 H21C 108.9 . .
C11 C21 H21D 108.9 . .
C11 C21 C22 113.5(11) . .
H21C C21 H21D 107.7 . .
C22 C21 H21C 108.9 . .
C22 C21 H21D 108.9 . .
C21 C22 H22C 108.1 . .
C21 C22 H22D 108.1 . .
H22C C22 H22D 107.3 . .
C23 C22 C21 116.7(12) . .
C23 C22 H22C 108.1 . .
C23 C22 H22D 108.1 . .
C22 C23 H23C 108.2 . .
C22 C23 H23D 108.2 . .
H23C C23 H23D 107.4 . .
C24 C23 C22 116.2(13) . .
C24 C23 H23C 108.2 . .
C24 C23 H23D 108.2 . .
C23 C24 H24C 108.8 . .
C23 C24 H24D 108.8 . .
C23 C24 C25 113.7(14) . .
H24C C24 H24D 107.7 . .
C25 C24 H24C 108.8 . .
C25 C24 H24D 108.8 . .
C24 C25 H25C 109.7 . .
C24 C25 H25D 109.7 . .
C24 C25 H25E 110.5 . .
C24 C25 H25F 110.5 . .
C24 C25 C26 109.8(15) . .
H25C C25 H25D 108.2 . .
H25C C25 H25E 138.0 . .
H25C C25 H25F 66.8 . .
H25D C25 H25E 68.4 . .
H25D C25 H25F 43.9 . .
H25E C25 H25F 108.7 . .
C26 C25 H25C 109.7 . .
C26 C25 H25D 109.7 . .
C26 C25 H25E 44.1 . .
C26 C25 H25F 137.9 . .
C26B C25 C24 106(4) . .
C26B C25 H25C 45.7 . .
C26B C25 H25D 142.0 . .
C26B C25 H25E 110.5 . .
C26B C25 H25F 110.5 . .
C26B C25 C26 69(4) . .
C25 C26 H26D 109.5 . .
C25 C26 H26E 109.5 . .
C25 C26 H26F 109.5 . .
C25 C26B H26G 109.5 . .
C25 C26B H26H 109.5 . .
C25 C26B H26I 109.5 . .
H26G C26B H26H 109.5 . .
H26G C26B H26I 109.5 . .
H26H C26B H26I 109.5 . .
S2A Ni1A S2A 180.0 . 2_557
S2A Ni1A S3A 92.31(16) 2_557 2_557
S2A Ni1A S3A 87.69(16) . 2_557
S2A Ni1A S3A 87.69(16) 2_557 .
S2A Ni1A S3A 92.31(16) . .
S3A Ni1A S3A 179.999(1) . 2_557
C4A S1A C1A 92.2(8) . .
O3A S2A Ni1A 115.5(10) . .
O3A S2A O4A 115.4(14) . .
O3A S2A C3A 108.0(11) . .
O4A S2A Ni1A 108.0(11) . .
O4A S2A C3A 103.6(12) . .
C3A S2A Ni1A 105.2(6) . .
O1A S3A Ni1A 114.0(14) . .
O1A S3A C2A 101.7(15) . .
O2A S3A Ni1A 119.7(17) . .
O2A S3A O1A 110(2) . .
O2A S3A C2A 104.7(18) . .
C2A S3A Ni1A 104.6(6) . .
C8A S4A C5A 93.4(8) . .
C13A S5A C10A 92.6(8) . .
C2A C1A S1A 110.5(12) . .
C2A C1A C10A 128.5(15) . .
C10A C1A S1A 121.0(13) . .
C1A C2A S3A 127.4(13) . .
C1A C2A C3A 114.1(15) . .
C3A C2A S3A 118.5(13) . .
C2A C3A S2A 118.6(13) . .
C4A C3A S2A 129.7(13) . .
C4A C3A C2A 111.7(15) . .
C3A C4A S1A 111.6(11) . .
C3A C4A C5A 129.1(14) . .
C5A C4A S1A 119.3(11) . .
C4A C5A S4A 119.7(12) . .
C6A C5A S4A 110.6(11) . .
C6A C5A C4A 129.5(14) . .
C5A C6A C7A 111.6(14) . .
C5A C6A C15A 127.6(17) . .
C5A C6A C15C 127(3) . .
C7A C6A C15A 120.7(19) . .
C7A C6A C15C 118(3) . .
C15A C6A C15C 20.1(18) . .
C6A C7A H7A 123.1 . .
C8A C7A C6A 113.8(16) . .
C8A C7A H7A 123.1 . .
C7A C8A S4A 110.6(12) . .
C7A C8A C9A 129.6(16) . .
C9A C8A S4A 119.7(13) . .
C8A C9A H9AA 109.5 . .
C8A C9A H9AB 109.5 . .
C8A C9A H9AC 109.5 . .
H9AA C9A H9AB 109.5 . .
H9AA C9A H9AC 109.5 . .
H9AB C9A H9AC 109.5 . .
C1A C10A S5A 120.0(13) . .
C11A C10A S5A 109.5(12) . .
C11A C10A C1A 130.5(15) . .
C10A C11A C12A 114.4(15) . .
C10A C11A C21A 123.5(15) . .
C12A C11A C21A 122.1(15) . .
C11A C12A H12A 123.0 . .
C13A C12A C11A 113.9(15) . .
C13A C12A H12A 123.0 . .
C12A C13A S5A 109.5(11) . .
C12A C13A C14A 128.5(16) . .
C14A C13A S5A 122.0(14) . .
C13A C14A H14A 109.5 . .
C13A C14A H14B 109.5 . .
C13A C14A H14C 109.5 . .
H14A C14A H14B 109.5 . .
H14A C14A H14C 109.5 . .
H14B C14A H14C 109.5 . .
C6A C15A H15A 109.3 . .
C6A C15A H15B 109.3 . .
C6A C15A C16A 111.8(18) . .
H15A C15A H15B 107.9 . .
C16A C15A H15A 109.3 . .
C16A C15A H15B 109.3 . .
C6A C15C H15C 107.9 . .
C6A C15C H15D 107.9 . .
C6A C15C C16C 118(2) . .
H15C C15C H15D 107.2 . .
C16C C15C H15C 107.9 . .
C16C C15C H15D 107.9 . .
C15A C16A H16A 109.3 . .
C15A C16A H16B 109.3 . .
H16A C16A H16B 108.0 . .
C17A C16A C15A 111(2) . .
C17A C16A H16A 109.3 . .
C17A C16A H16B 109.3 . .
C15C C16C H16C 107.5 . .
C15C C16C H16D 107.5 . .
H16C C16C H16D 107.0 . .
C17C C16C C15C 119(2) . .
C17C C16C H16C 107.5 . .
C17C C16C H16D 107.5 . .
C16A C17A H17A 111.8 . .
C16A C17A H17B 111.8 . .
C16A C17A C18A 100(3) . .
H17A C17A H17B 109.5 . .
C18A C17A H17A 111.8 . .
C18A C17A H17B 111.8 . .
C16C C17C H17C 106.7 . .
C16C C17C H17D 106.7 . .
C16C C17C C18C 122(2) . .
H17C C17C H17D 106.6 . .
C18C C17C H17C 106.7 . .
C18C C17C H17D 106.7 . .
C17A C18A H18A 107.0 . .
C17A C18A H18B 107.0 . .
H18A C18A H18B 106.7 . .
C19A C18A C17A 121(3) . .
C19A C18A H18A 107.0 . .
C19A C18A H18B 107.0 . .
C17C C18C H18C 107.4 . .
C17C C18C H18D 107.4 . .
C17C C18C C19C 120(2) . .
H18C C18C H18D 107.0 . .
C19C C18C H18C 107.4 . .
C19C C18C H18D 107.4 . .
C18A C19A H19A 108.0 . .
C18A C19A H19B 108.0 . .
C18A C19A C20A 117(3) . .
H19A C19A H19B 107.2 . .
C20A C19A H19A 108.0 . .
C20A C19A H19B 108.0 . .
C18C C19C H19C 107.0 . .
C18C C19C H19D 107.0 . .
H19C C19C H19D 106.8 . .
C20C C19C C18C 121(2) . .
C20C C19C H19C 107.0 . .
C20C C19C H19D 107.0 . .
C19C C20C H20D 109.5 . .
C19C C20C H20E 109.5 . .
C19C C20C H20F 109.5 . .
H20D C20C H20E 109.5 . .
H20D C20C H20F 109.5 . .
H20E C20C H20F 109.5 . .
C11A C21A H21A 108.9 . .
C11A C21A H21B 108.9 . .
H21A C21A H21B 107.7 . .
C22A C21A C11A 113.5(14) . .
C22A C21A H21A 108.9 . .
C22A C21A H21B 108.9 . .
C21A C22A H22A 108.2 . .
C21A C22A H22B 108.2 . .
C21A C22A C23A 116.4(14) . .
H22A C22A H22B 107.3 . .
C23A C22A H22A 108.2 . .
C23A C22A H22B 108.2 . .
C22A C23A H23A 108.3 . .
C22A C23A H23B 108.3 . .
C22A C23A C24A 115.8(14) . .
H23A C23A H23B 107.4 . .
C24A C23A H23A 108.3 . .
C24A C23A H23B 108.3 . .
C23A C24A H24A 108.1 . .
C23A C24A H24B 108.1 . .
H24A C24A H24B 107.3 . .
C25A C24A C23A 116.8(15) . .
C25A C24A H24A 108.1 . .
C25A C24A H24B 108.1 . .
C24A C25A H25A 109.2 . .
C24A C25A H25B 109.2 . .
C24A C25A C26A 112.0(16) . .
H25A C25A H25B 107.9 . .
C26A C25A H25A 109.2 . .
C26A C25A H25B 109.2 . .
C25A C26A H26A 109.5 . .
C25A C26A H26B 109.5 . .
C25A C26A H26C 109.5 . .
H26A C26A H26B 109.5 . .
H26A C26A H26C 109.5 . .
H26B C26A H26C 109.5 . .
C9N N2N C13N 106.7(19) . .
C9N N2N C15N 115(2) . .
C11N N2N C9N 108.5(17) . .
C11N N2N C13N 109(2) . .
C11N N2N C15N 106.0(17) . .
C13N N2N C15N 112(2) . .
N2N C9N H9NA 108.1 . .
N2N C9N H9NB 108.1 . .
N2N C9N C10N 116.8(19) . .
H9NA C9N H9NB 107.3 . .
C10N C9N H9NA 108.1 . .
C10N C9N H9NB 108.1 . .
C9N C10N H10A 109.5 . .
C9N C10N H10B 109.5 . .
C9N C10N H10C 109.5 . .
H10A C10N H10B 109.5 . .
H10A C10N H10C 109.5 . .
H10B C10N H10C 109.5 . .
N2N C11N H11A 108.1 . .
N2N C11N H11B 108.1 . .
N2N C11N C12N 116.6(19) . .
H11A C11N H11B 107.3 . .
C12N C11N H11A 108.1 . .
C12N C11N H11B 108.1 . .
C11N C12N H12B 109.5 . .
C11N C12N H12C 109.5 . .
C11N C12N H12D 109.5 . .
H12B C12N H12C 109.5 . .
H12B C12N H12D 109.5 . .
H12C C12N H12D 109.5 . .
N2N C13N H13A 108.3 . .
N2N C13N H13B 108.3 . .
N2N C13N C14N 116(2) . .
H13A C13N H13B 107.4 . .
C14N C13N H13A 108.3 . .
C14N C13N H13B 108.3 . .
C13N C14N H14G 109.5 . .
C13N C14N H14H 109.5 . .
C13N C14N H14I 109.5 . .
H14G C14N H14H 109.5 . .
H14G C14N H14I 109.5 . .
H14H C14N H14I 109.5 . .
N2N C15N H15G 111.5 . .
N2N C15N H15H 111.5 . .
N2N C15N C16N 101(2) . .
H15G C15N H15H 109.3 . .
C16N C15N H15G 111.5 . .
C16N C15N H15H 111.5 . .
C15N C16N H16G 109.5 . .
C15N C16N H16H 109.5 . .
C15N C16N H16I 109.5 . .
H16G C16N H16H 109.5 . .
H16G C16N H16I 109.5 . .
H16H C16N H16I 109.5 . .
C1N N5N C3N 107.7(16) . .
C1N N5N C7N 105.3(14) . .
C5N N5N C1N 111.5(15) . .
C5N N5N C3N 106.3(15) . .
C5N N5N C7N 111.7(17) . .
C7N N5N C3N 114.4(16) . .
N5N C1N H1NA 108.3 . .
N5N C1N H1NB 108.3 . .
H1NA C1N H1NB 107.4 . .
C2N C1N N5N 115.9(15) . .
C2N C1N H1NA 108.3 . .
C2N C1N H1NB 108.3 . .
C1N C2N H2NA 109.5 . .
C1N C2N H2NB 109.5 . .
C1N C2N H2NC 109.5 . .
H2NA C2N H2NB 109.5 . .
H2NA C2N H2NC 109.5 . .
H2NB C2N H2NC 109.5 . .
N5N C3N H3NA 109.2 . .
N5N C3N H3NB 109.2 . .
H3NA C3N H3NB 107.9 . .
C4N C3N N5N 111.9(17) . .
C4N C3N H3NA 109.2 . .
C4N C3N H3NB 109.2 . .
C3N C4N H4NA 109.5 . .
C3N C4N H4NB 109.5 . .
C3N C4N H4NC 109.5 . .
H4NA C4N H4NB 109.5 . .
H4NA C4N H4NC 109.5 . .
H4NB C4N H4NC 109.5 . .
N5N C5N H5NA 108.5 . .
N5N C5N H5NB 108.5 . .
H5NA C5N H5NB 107.5 . .
C6N C5N N5N 115.2(18) . .
C6N C5N H5NA 108.5 . .
C6N C5N H5NB 108.5 . .
C5N C6N H6NA 109.5 . .
C5N C6N H6NB 109.5 . .
C5N C6N H6NC 109.5 . .
H6NA C6N H6NB 109.5 . .
H6NA C6N H6NC 109.5 . .
H6NB C6N H6NC 109.5 . .
N5N C7N H7NA 109.3 . .
N5N C7N H7NB 109.3 . .
N5N C7N C8N 111.6(17) . .
H7NA C7N H7NB 108.0 . .
C8N C7N H7NA 109.3 . .
C8N C7N H7NB 109.3 . .
C7N C8N H8NA 109.5 . .
C7N C8N H8NB 109.5 . .
C7N C8N H8NC 109.5 . .
H8NA C8N H8NB 109.5 . .
H8NA C8N H8NC 109.5 . .
H8NB C8N H8NC 109.5 . .

loop_
_geom_bond_atom_site_label_1
_geom_bond_atom_site_label_2
_geom_bond_distance
_geom_bond_site_symmetry_2
Ni1 S2 2.190(4) .
Ni1 S2 2.190(4) 2_665
Ni1 S3 2.173(4) .
Ni1 S3 2.173(4) 2_665
S1 C1 1.739(16) .
S1 C4 1.758(17) .
S2 O1 1.38(8) .
S2 O2 1.42(6) .
S2 C3 1.747(17) .
S3 O3 1.44(2) .
S3 O4 1.452(19) .
S3 C2 1.772(18) .
S4 C5 1.742(16) .
S4 C8 1.718(15) .
S5 C10 1.748(15) .
S5 C13 1.738(16) .
C1 C2 1.34(2) .
C1 C10 1.50(2) .
C2 C3 1.46(2) .
C3 C4 1.38(2) .
C4 C5 1.46(2) .
C5 C6 1.36(2) .
C6 C7 1.42(2) .
C6 C15 1.514(14) .
C7 H7 0.9500 .
C7 C8 1.31(2) .
C8 C9 1.52(2) .
C9 H9A 0.9800 .
C9 H9B 0.9800 .
C9 H9C 0.9800 .
C10 C11 1.36(2) .
C11 C12 1.46(2) .
C11 C21 1.514(14) .
C12 H12 0.9500 .
C12 C13 1.31(2) .
C13 C14 1.51(2) .
C14 H14D 0.9800 .
C14 H14E 0.9800 .
C14 H14F 0.9800 .
C15 H15E 0.9900 .
C15 H15F 0.9900 .
C15 C16 1.525(13) .
C16 H16E 0.9900 .
C16 H16F 0.9900 .
C16 C17 1.496(14) .
C17 H17E 0.9900 .
C17 H17F 0.9900 .
C17 C18 1.509(14) .
C18 H18E 0.9900 .
C18 H18F 0.9900 .
C18 C19 1.541(15) .
C19 H19E 0.9900 .
C19 H19F 0.9900 .
C19 C20 1.519(16) .
C20 H20G 0.9800 .
C20 H20H 0.9800 .
C20 H20I 0.9800 .
C21 H21C 0.9900 .
C21 H21D 0.9900 .
C21 C22 1.514(15) .
C22 H22C 0.9900 .
C22 H22D 0.9900 .
C22 C23 1.494(13) .
C23 H23C 0.9900 .
C23 H23D 0.9900 .
C23 C24 1.484(16) .
C24 H24C 0.9900 .
C24 H24D 0.9900 .
C24 C25 1.550(16) .
C25 H25C 0.9900 .
C25 H25D 0.9900 .
C25 H25E 0.9900 .
C25 H25F 0.9900 .
C25 C26 1.556(17) .
C25 C26B 1.51(2) .
C26 H26D 0.9800 .
C26 H26E 0.9800 .
C26 H26F 0.9800 .
C26B H26G 0.9800 .
C26B H26H 0.9800 .
C26B H26I 0.9800 .
Ni1A S2A 2.179(4) 2_557
Ni1A S2A 2.179(4) .
Ni1A S3A 2.180(4) 2_557
Ni1A S3A 2.180(4) .
S1A C1A 1.743(17) .
S1A C4A 1.738(16) .
S2A O3A 1.42(2) .
S2A O4A 1.46(3) .
S2A C3A 1.761(17) .
S3A O1A 1.49(3) .
S3A O2A 1.42(4) .
S3A C2A 1.783(17) .
S4A C5A 1.716(15) .
S4A C8A 1.705(17) .
S5A C10A 1.760(16) .
S5A C13A 1.729(18) .
C1A C2A 1.36(2) .
C1A C10A 1.44(2) .
C2A C3A 1.45(2) .
C3A C4A 1.37(2) .
C4A C5A 1.48(2) .
C5A C6A 1.39(2) .
C6A C7A 1.43(2) .
C6A C15A 1.500(17) .
C6A C15C 1.53(2) .
C7A H7A 0.9500 .
C7A C8A 1.37(2) .
C8A C9A 1.51(2) .
C9A H9AA 0.9800 .
C9A H9AB 0.9800 .
C9A H9AC 0.9800 .
C10A C11A 1.35(2) .
C11A C12A 1.40(2) .
C11A C21A 1.518(15) .
C12A H12A 0.9500 .
C12A C13A 1.38(2) .
C13A C14A 1.49(2) .
C14A H14A 0.9800 .
C14A H14B 0.9800 .
C14A H14C 0.9800 .
C15A H15A 0.9900 .
C15A H15B 0.9900 .
C15A C16A 1.540(18) .
C15C H15C 0.9900 .
C15C H15D 0.9900 .
C15C C16C 1.543(19) .
C16A H16A 0.9900 .
C16A H16B 0.9900 .
C16A C17A 1.508(19) .
C16C H16C 0.9900 .
C16C H16D 0.9900 .
C16C C17C 1.51(2) .
C17A H17A 0.9900 .
C17A H17B 0.9900 .
C17A C18A 1.509(19) .
C17C H17C 0.9900 .
C17C H17D 0.9900 .
C17C C18C 1.52(2) .
C18A H18A 0.9900 .
C18A H18B 0.9900 .
C18A C19A 1.504(19) .
C18C H18C 0.9900 .
C18C H18D 0.9900 .
C18C C19C 1.52(2) .
C19A H19A 0.9900 .
C19A H19B 0.9900 .
C19A C20A 1.507(18) .
C19C H19C 0.9900 .
C19C H19D 0.9900 .
C19C C20C 1.50(2) .
C20A H20A 0.9800 .
C20A H20B 0.9800 .
C20A H20C 0.9800 .
C20C H20D 0.9800 .
C20C H20E 0.9800 .
C20C H20F 0.9800 .
C21A H21A 0.9900 .
C21A H21B 0.9900 .
C21A C22A 1.508(15) .
C22A H22A 0.9900 .
C22A H22B 0.9900 .
C22A C23A 1.509(15) .
C23A H23A 0.9900 .
C23A H23B 0.9900 .
C23A C24A 1.514(16) .
C24A H24A 0.9900 .
C24A H24B 0.9900 .
C24A C25A 1.508(16) .
C25A H25A 0.9900 .
C25A H25B 0.9900 .
C25A C26A 1.524(16) .
C26A H26A 0.9800 .
C26A H26B 0.9800 .
C26A H26C 0.9800 .
N2N C9N 1.49(3) .
N2N C11N 1.47(2) .
N2N C13N 1.49(3) .
N2N C15N 1.50(3) .
C9N H9NA 0.9900 .
C9N H9NB 0.9900 .
C9N C10N 1.49(3) .
C10N H10A 0.9800 .
C10N H10B 0.9800 .
C10N H10C 0.9800 .
C11N H11A 0.9900 .
C11N H11B 0.9900 .
C11N C12N 1.50(3) .
C12N H12B 0.9800 .
C12N H12C 0.9800 .
C12N H12D 0.9800 .
C13N H13A 0.9900 .
C13N H13B 0.9900 .
C13N C14N 1.56(4) .
C14N H14G 0.9800 .
C14N H14H 0.9800 .
C14N H14I 0.9800 .
C15N H15G 0.9900 .
C15N H15H 0.9900 .
C15N C16N 1.62(4) .
C16N H16G 0.9800 .
C16N H16H 0.9800 .
C16N H16I 0.9800 .
N5N C1N 1.50(2) .
N5N C3N 1.54(2) .
N5N C5N 1.48(2) .
N5N C7N 1.52(2) .
C1N H1NA 0.9900 .
C1N H1NB 0.9900 .
C1N C2N 1.50(2) .
C2N H2NA 0.9800 .
C2N H2NB 0.9800 .
C2N H2NC 0.9800 .
C3N H3NA 0.9900 .
C3N H3NB 0.9900 .
C3N C4N 1.47(3) .
C4N H4NA 0.9800 .
C4N H4NB 0.9800 .
C4N H4NC 0.9800 .
C5N H5NA 0.9900 .
C5N H5NB 0.9900 .
C5N C6N 1.46(3) .
C6N H6NA 0.9800 .
C6N H6NB 0.9800 .
C6N H6NC 0.9800 .
C7N H7NA 0.9900 .
C7N H7NB 0.9900 .
C7N C8N 1.55(3) .
C8N H8NA 0.9800 .
C8N H8NB 0.9800 .
C8N H8NC 0.9800 .

loop_
_geom_torsion_atom_site_label_1
_geom_torsion_atom_site_label_2
_geom_torsion_atom_site_label_3
_geom_torsion_atom_site_label_4
_geom_torsion
_geom_torsion_site_symmetry_1
Ni1 S2 C3 C2 -8.1(12) .
Ni1 S2 C3 C4 171.1(12) .
Ni1 S3 C2 C1 -170.2(14) .
Ni1 S3 C2 C3 7.0(11) .
S1 C1 C2 S3 179.6(9) .
S1 C1 C2 C3 2.4(17) .
S1 C1 C10 S5 137.9(10) .
S1 C1 C10 C11 -39(2) .
S1 C4 C5 S4 74.0(15) .
S1 C4 C5 C6 -105.4(19) .
S2 Ni1 S2 O1 49(17) 2_665
S2 Ni1 S2 O2 -179(12) 2_665
S2 Ni1 S2 C3 -61(5) 2_665
S2 Ni1 S3 O3 100.4(9) .
S2 Ni1 S3 O3 -79.6(9) 2_665
S2 Ni1 S3 O4 -126.1(9) .
S2 Ni1 S3 O4 53.9(9) 2_665
S2 Ni1 S3 C2 -9.5(5) .
S2 Ni1 S3 C2 170.5(5) 2_665
S2 C3 C4 S1 179.5(8) .
S2 C3 C4 C5 2(2) .
S3 Ni1 S2 O1 120(4) .
S3 Ni1 S2 O1 -60(4) 2_665
S3 Ni1 S2 O2 -108(3) .
S3 Ni1 S2 O2 72(3) 2_665
S3 Ni1 S2 C3 9.6(5) .
S3 Ni1 S2 C3 -170.4(5) 2_665
S3 Ni1 S3 O3 65(9) 2_665
S3 Ni1 S3 O4 -161(9) 2_665
S3 Ni1 S3 C2 -45(9) 2_665
S3 C2 C3 S2 0.9(16) .
S3 C2 C3 C4 -178.5(10) .
S4 C5 C6 C7 1.2(19) .
S4 C5 C6 C15 -177.0(11) .
S5 C10 C11 C12 -0.8(17) .
S5 C10 C11 C21 -179.7(13) .
O1 S2 C3 C2 -127(3) .
O1 S2 C3 C4 53(3) .
O2 S2 C3 C2 111(3) .
O2 S2 C3 C4 -70(3) .
O3 S3 C2 C1 76.1(17) .
O3 S3 C2 C3 -106.8(13) .
O4 S3 C2 C1 -45.8(18) .
O4 S3 C2 C3 131.4(13) .
C1 S1 C4 C3 2.1(11) .
C1 S1 C4 C5 179.8(12) .
C1 C2 C3 S2 178.6(11) .
C1 C2 C3 C4 -0.8(18) .
C1 C10 C11 C12 176.6(15) .
C1 C10 C11 C21 -2(3) .
C2 C1 C10 S5 -33(2) .
C2 C1 C10 C11 149.6(18) .
C2 C3 C4 S1 -1.1(15) .
C2 C3 C4 C5 -178.5(14) .
C3 C4 C5 S4 -108.8(17) .
C3 C4 C5 C6 72(2) .
C4 S1 C1 C2 -2.6(12) .
C4 S1 C1 C10 -175.2(11) .
C4 C5 C6 C7 -179.3(17) .
C4 C5 C6 C15 2(3) .
C5 S4 C8 C7 0.0(15) .
C5 S4 C8 C9 -179.2(16) .
C5 C6 C7 C8 -1(2) .
C5 C6 C15 C16 105.1(18) .
C6 C7 C8 S4 1(2) .
C6 C7 C8 C9 179.9(17) .
C6 C15 C16 C17 -64.2(18) .
C7 C6 C15 C16 -73.0(19) .
C8 S4 C5 C4 179.8(14) .
C8 S4 C5 C6 -0.7(14) .
C10 S5 C13 C12 -1.1(13) .
C10 S5 C13 C14 -178.7(14) .
C10 C1 C2 S3 -9(3) .
C10 C1 C2 C3 173.8(14) .
C10 C11 C12 C13 0(2) .
C10 C11 C21 C22 110(2) .
C11 C12 C13 S5 0.9(19) .
C11 C12 C13 C14 178.2(16) .
C11 C21 C22 C23 -174.9(15) .
C12 C11 C21 C22 -69(2) .
C13 S5 C10 C1 -176.6(13) .
C13 S5 C10 C11 1.1(13) .
C15 C6 C7 C8 176.9(15) .
C15 C16 C17 C18 -173.7(15) .
C16 C17 C18 C19 174.6(17) .
C17 C18 C19 C20 -178.4(18) .
C21 C11 C12 C13 179.0(14) .
C21 C22 C23 C24 -55(3) .
C22 C23 C24 C25 -173(2) .
C23 C24 C25 C26 -170(2) .
C23 C24 C25 C26B 117(4) .
Ni1A S2A C3A C2A 7.6(12) .
Ni1A S2A C3A C4A -175.3(13) .
Ni1A S3A C2A C1A 172.9(13) .
Ni1A S3A C2A C3A -4.5(13) .
S1A C1A C2A S3A -179.0(9) .
S1A C1A C2A C3A -1.6(17) .
S1A C1A C10A S5A 71.0(16) .
S1A C1A C10A C11A -106(2) .
S1A C4A C5A S4A 138.6(10) .
S1A C4A C5A C6A -35(2) .
S2A Ni1A S2A O3A 73(15) 2_557
S2A Ni1A S2A O4A -58(17) 2_557
S2A Ni1A S2A C3A -168(13) 2_557
S2A Ni1A S3A O1A -62.7(16) 2_557
S2A Ni1A S3A O1A 117.3(16) .
S2A Ni1A S3A O2A -109.7(19) .
S2A Ni1A S3A O2A 70.3(19) 2_557
S2A Ni1A S3A C2A 7.1(6) .
S2A Ni1A S3A C2A -172.9(6) 2_557
S2A C3A C4A S1A -179.6(9) .
S2A C3A C4A C5A -2(3) .
S3A Ni1A S2A O3A 52.9(11) 2_557
S3A Ni1A S2A O3A -127.1(11) .
S3A Ni1A S2A O4A 102.0(11) .
S3A Ni1A S2A O4A -78.0(11) 2_557
S3A Ni1A S2A C3A 171.9(5) 2_557
S3A Ni1A S2A C3A -8.1(5) .
S3A Ni1A S3A O1A 34(9) 2_557
S3A Ni1A S3A O2A 167(10) 2_557
S3A Ni1A S3A C2A -77(8) 2_557
S3A C2A C3A S2A -2.1(17) .
S3A C2A C3A C4A -179.8(11) .
S4A C5A C6A C7A 1.5(18) .
S4A C5A C6A C15A -176.0(16) .
S4A C5A C6A C15C 159(2) .
S5A C10A C11A C12A 3(2) .
S5A C10A C11A C21A -175.5(13) .
O1A S3A C2A C1A 54(2) .
O1A S3A C2A C3A -123.3(18) .
O2A S3A C2A C1A -60(2) .
O2A S3A C2A C3A 122(2) .
O3A S2A C3A C2A 131.4(14) .
O3A S2A C3A C4A -51.4(18) .
O4A S2A C3A C2A -105.7(16) .
O4A S2A C3A C4A 71.5(18) .
C1A S1A C4A C3A 1.2(12) .
C1A S1A C4A C5A -176.5(13) .
C1A C2A C3A S2A -179.8(11) .
C1A C2A C3A C4A 2.5(19) .
C1A C10A C11A C12A -180.0(17) .
C1A C10A C11A C21A 2(3) .
C2A C1A C10A S5A -110.6(17) .
C2A C1A C10A C11A 73(3) .
C2A C3A C4A S1A -2.3(16) .
C2A C3A C4A C5A 175.2(15) .
C3A C4A C5A S4A -39(2) .
C3A C4A C5A C6A 148.2(17) .
C4A S1A C1A C2A 0.2(12) .
C4A S1A C1A C10A 179.0(13) .
C4A C5A C6A C7A 175.1(15) .
C4A C5A C6A C15A -2(3) .
C4A C5A C6A C15C -28(3) .
C5A S4A C8A C7A -0.3(14) .
C5A S4A C8A C9A -178.8(14) .
C5A C6A C7A C8A -2(2) .
C5A C6A C15A C16A 103(3) .
C5A C6A C15C C16C 131(3) .
C6A C7A C8A S4A 1.2(19) .
C6A C7A C8A C9A 179.5(16) .
C6A C15A C16A C17A -172(2) .
C6A C15C C16C C17C -51(6) .
C7A C6A C15A C16A -75(3) .
C7A C6A C15C C16C -73(4) .
C8A S4A C5A C4A -175.1(12) .
C8A S4A C5A C6A -0.7(13) .
C10A S5A C13A C12A -0.7(14) .
C10A S5A C13A C14A -177.7(15) .
C10A C1A C2A S3A 2(3) .
C10A C1A C2A C3A 179.8(15) .
C10A C11A C12A C13A -4(2) .
C10A C11A C21A C22A 105.8(19) .
C11A C12A C13A S5A 3(2) .
C11A C12A C13A C14A 179.2(18) .
C11A C21A C22A C23A -58(2) .
C12A C11A C21A C22A -73(2) .
C13A S5A C10A C1A -178.7(14) .
C13A S5A C10A C11A -1.3(14) .
C15A C6A C7A C8A 175.9(17) .
C15A C6A C15C C16C 31(6) .
C15A C16A C17A C18A -158(3) .
C15C C6A C7A C8A -161.3(19) .
C15C C6A C15A C16A -161(11) .
C15C C16C C17C C18C -149(5) .
C16A C17A C18A C19A -79(4) .
C16C C17C C18C C19C 151(5) .
C17A C18A C19A C20A -40(5) .
C17C C18C C19C C20C 110(5) .
C21A C11A C12A C13A 174.8(16) .
C21A C22A C23A C24A -170.2(15) .
C22A C23A C24A C25A -177.0(15) .
C23A C24A C25A C26A -60(2) .
C9N N2N C11N C12N -58(3) .
C9N N2N C13N C14N 173(2) .
C9N N2N C15N C16N 71(3) .
C11N N2N C9N C10N -56(3) .
C11N N2N C13N C14N 56(3) .
C11N N2N C15N C16N -169(2) .
C13N N2N C9N C10N -173(2) .
C13N N2N C11N C12N 58(3) .
C13N N2N C15N C16N -51(3) .
C15N N2N C9N C10N 63(3) .
C15N N2N C11N C12N 178(2) .
C15N N2N C13N C14N -61(3) .
C1N N5N C3N C4N -63(2) .
C1N N5N C5N C6N 56(3) .
C1N N5N C7N C8N 169.5(18) .
C3N N5N C1N C2N -60(2) .
C3N N5N C5N C6N 173(2) .
C3N N5N C7N C8N 51(2) .
C5N N5N C1N C2N 56(2) .
C5N N5N C3N C4N 178(2) .
C5N N5N C7N C8N -69(2) .
C7N N5N C1N C2N 177.1(17) .
C7N N5N C3N C4N 54(3) .
C7N N5N C5N C6N -61(3) .
